data_8102107
loop_
_publ_author_name
'Dom\'inguez, Z.'
'Jancik, V.'
'Leyva, M. A.'
'Salas-Reyes, M.'
'Guzm\'an-M\'arquez, V.'
'Hern\'andez, J.'
'Bagatella-Flores, N.'
'Ramos, R.'

_publ_section_title
;
Crystal structure of 3,5-bis(phtalimidomethyl)benzene-tert-butyldimethylsilyl 
ether, C~30~H~30~N~2~O~5~Si
;
_journal_issue 2
_journal_name_full 'Zeitschrift f\"ur Kristallographie - New Crystal Structures'
_journal_page_first 146
_journal_page_last 148
_journal_volume 222
_journal_year 2007
_chemical_formula_moiety 'C30 H30 N2 O5 Si'
_chemical_formula_structural C30H30N2O5Si
_chemical_formula_sum 'C30 H30 N2 O5 Si'
_chemical_formula_weight 526.65
_chemical_name_systematic
;
3,5-bis(phtalimidomethyl)phenol-tert-butyldimethylsilyl ether
;
_space_group_IT_number 15
_symmetry_cell_setting monoclinic
_symmetry_space_group_name_Hall '-C 2yc'
_symmetry_space_group_name_H-M 'C 1 2/c 1'
_atom_sites_solution_hydrogens geom
_atom_sites_solution_primary direct
_atom_sites_solution_secondary difmap
_audit_creation_method 'SHELXL-CIF-file updated by CIFRTF'
_cell_angle_alpha 90.00
_cell_angle_beta 113.84(3)
_cell_angle_gamma 90.00
_cell_formula_units_Z 8
_cell_length_a 23.757(5)
_cell_length_b 11.097(2)
_cell_length_c 22.569(5)
_cell_measurement_reflns_used 600
_cell_measurement_temperature 169(2)
_cell_measurement_theta_max 10
_cell_measurement_theta_min 1
_cell_volume 5442(2)
_computing_cell_refinement 'HKL Scalepack (Otwinowski & Minor 1997)'
_computing_data_collection 'Collect (Nonius BV, 1997-2000)'
_computing_data_reduction 'WinGx (Ferrugia Louis, 2000)'
_computing_molecular_graphics 'Diamond 2.1e(Crystalimpact, 2003)'
_computing_publication_material 'SHELXL-97 (Sheldrick 1997)'
_computing_structure_refinement 'SHELXL-97 (Sheldrick 1997)'
_computing_structure_solution 'SHELXS-97(Sheldrick 1990)'
_diffrn_ambient_temperature 169(2)
_diffrn_detector_area_resol_mean 9
_diffrn_measured_fraction_theta_full 0.989
_diffrn_measured_fraction_theta_max 0.989
_diffrn_measurement_device_type 'Nonius KappaCCD'
_diffrn_measurement_method omega
_diffrn_radiation_monochromator graphite
_diffrn_radiation_source 'fine-focus sealed tube'
_diffrn_radiation_type MoK\a
_diffrn_radiation_wavelength 0.71073
_diffrn_reflns_av_R_equivalents 0.1352
_diffrn_reflns_av_sigmaI/netI 0.0839
_diffrn_reflns_limit_h_max 24
_diffrn_reflns_limit_h_min -31
_diffrn_reflns_limit_k_max 14
_diffrn_reflns_limit_k_min -14
_diffrn_reflns_limit_l_max 29
_diffrn_reflns_limit_l_min -29
_diffrn_reflns_number 35032
_diffrn_reflns_theta_full 27.87
_diffrn_reflns_theta_max 27.87
_diffrn_reflns_theta_min 3.65
_diffrn_standards_interval_time 0
_exptl_absorpt_coefficient_mu 0.129
_exptl_absorpt_correction_T_max 0.9715
_exptl_absorpt_correction_T_min 0.7899
_exptl_absorpt_correction_type multi-scan
_exptl_absorpt_process_details 'c.f. r.h. blessing, ACA 51 (1995) 33-38'
_exptl_crystal_colour colorless
_exptl_crystal_density_diffrn 1.286
_exptl_crystal_density_method 'not measured'
_exptl_crystal_description rectangular
_exptl_crystal_F_000 2224
_exptl_crystal_size_max 0.56
_exptl_crystal_size_mid 0.32
_exptl_crystal_size_min 0.27
_refine_diff_density_max 0.219
_refine_diff_density_min -0.313
_refine_diff_density_rms 0.040
_refine_ls_extinction_method none
_refine_ls_goodness_of_fit_ref 1.007
_refine_ls_hydrogen_treatment constr
_refine_ls_matrix_type full
_refine_ls_number_parameters 587
_refine_ls_number_reflns 6423
_refine_ls_number_restraints 984
_refine_ls_restrained_S_all 0.946
_refine_ls_R_factor_all 0.1057
_refine_ls_R_factor_gt 0.0530
_refine_ls_shift/su_max 0.000
_refine_ls_shift/su_mean 0.000
_refine_ls_structure_factor_coef Fsqd
_refine_ls_weighting_details 'calc w=1/[\s^2^(Fo^2^)+(0.0657P)^2^+0.9444P] where P=(Fo^2^+2Fc^2^)/3'
_refine_ls_weighting_scheme calc
_refine_ls_wR_factor_gt 0.1176
_refine_ls_wR_factor_ref 0.1430
_reflns_number_gt 3882
_reflns_number_total 6423
_reflns_threshold_expression >2sigma(I)
_cod_data_source_file 1267-1986.cff
_cod_data_source_block zjv01
_cod_depositor_comments
;
The following automatic conversions were performed:
'_symmetry_cell_setting' value 'Monoclinic' changed to 'monoclinic'
according to '/home/saulius/struct/CIF-dictionaries/cif_core.dic'
dictionary named 'cif_core.dic' version 2.4.1 from 2010-06-29.

Automatic conversion script
Id: cif_fix_enum 1555 2011-01-17 13:19:09Z saulius 
;
_cod_original_sg_symbol_H-M C12/c1
_cod_database_code 8102107

loop_
_symmetry_equiv_pos_as_xyz
'x, y, z'
'-x, y, -z+1/2'
'x+1/2, y+1/2, z'
'-x+1/2, y+1/2, -z+1/2'
'-x, -y, -z'
'x, -y, z-1/2'
'-x+1/2, -y+1/2, -z'
'x+1/2, -y+1/2, z-1/2'

loop_
_atom_site_label
_atom_site_type_symbol
_atom_site_fract_x
_atom_site_fract_y
_atom_site_fract_z
_atom_site_U_iso_or_equiv
_atom_site_adp_type
_atom_site_occupancy
_atom_site_symmetry_multiplicity
_atom_site_Wyckoff_symbol
_atom_site_calc_flag
_atom_site_refinement_flags
_atom_site_disorder_assembly
_atom_site_disorder_group
C7 C 0.10639(7) 0.07457(15) 0.56628(8) 0.0394(4) Uani 1 8 f d D . .
H7A H 0.0686 0.1152 0.5645 0.047 Uiso 0.50 8 f calc PR A 1
H7B H 0.0951 -0.0078 0.5487 0.047 Uiso 0.50 8 f calc PR A 1
H7C H 0.0679 0.1027 0.5659 0.047 Uiso 0.50 8 f d PR A 2
H7D H 0.1002 -0.0043 0.5482 0.047 Uiso 0.50 8 f d PR A 2
N8 N 0.15144(6) 0.06812(11) 0.63332(6) 0.0364(3) Uani 1 8 f d . B .
O9 O 0.11772(5) 0.23072(10) 0.67378(6) 0.0468(3) Uani 1 8 f d . . .
C9 C 0.15317(7) 0.14741(14) 0.68168(8) 0.0372(4) Uani 1 8 f d . . .
C10 C 0.20581(7) 0.10849(14) 0.74144(8) 0.0373(4) Uani 1 8 f d . . .
C11 C 0.22812(8) 0.15563(16) 0.80307(9) 0.0463(4) Uani 1 8 f d . . .
H11A H 0.2089 0.2224 0.8136 0.056 Uiso 1 8 f calc R B .
C12 C 0.28017(8) 0.10106(17) 0.84932(9) 0.0533(5) Uani 1 8 f d . . .
H12A H 0.2967 0.1308 0.8925 0.064 Uiso 1 8 f calc R . .
C13 C 0.30818(8) 0.00426(17) 0.83349(10) 0.0559(5) Uani 1 8 f d . . .
H13A H 0.3438 -0.0307 0.8659 0.067 Uiso 1 8 f calc R B .
C14 C 0.28543(7) -0.04258(16) 0.77150(9) 0.0503(5) Uani 1 8 f d . . .
H14A H 0.3047 -0.1092 0.7608 0.060 Uiso 1 8 f calc R . .
C15 C 0.23378(7) 0.01088(14) 0.72574(8) 0.0390(4) Uani 1 8 f d . . .
O16 O 0.20745(6) -0.09402(11) 0.62258(6) 0.0549(3) Uani 1 8 f d . . .
C16 C 0.19926(7) -0.01620(14) 0.65596(8) 0.0397(4) Uani 1 8 f d . B .
C17A C 0.2042(2) 0.0843(4) 0.4035(2) 0.0357(11) Uani 0.50 8 f d PDU B 1
H17A H 0.2437 0.1220 0.4090 0.043 Uiso 0.50 8 f calc PR B 1
H17B H 0.2124 -0.0012 0.4168 0.043 Uiso 0.50 8 f calc PR B 1
N18A N 0.1620(3) 0.0897(4) 0.3354(2) 0.0283(10) Uani 0.50 8 f d PDU B 1
O19A O 0.2007(2) 0.2621(3) 0.3069(2) 0.0444(9) Uani 0.50 8 f d PDU B 1
C19A C 0.1631(3) 0.1804(5) 0.2928(3) 0.0340(14) Uani 0.50 8 f d PDU B 1
C20A C 0.1110(4) 0.1543(7) 0.2305(4) 0.0311(15) Uani 0.50 8 f d PDU B 1
C21A C 0.0915(5) 0.2131(8) 0.1722(5) 0.045(2) Uani 0.50 8 f d PDU B 1
H21A H 0.1123 0.2825 0.1668 0.054 Uiso 0.50 8 f calc PR B 1
C22A C 0.0401(5) 0.1678(11) 0.1213(5) 0.0471(19) Uani 0.50 8 f d PDU B 1
H22A H 0.0253 0.2075 0.0805 0.057 Uiso 0.50 8 f calc PR B 1
C23A C 0.0102(6) 0.0662(12) 0.1289(5) 0.044(2) Uani 0.50 8 f d PDU B 1
H23A H -0.0243 0.0360 0.0931 0.053 Uiso 0.50 8 f calc PR B 1
C24A C 0.0301(6) 0.0069(12) 0.1885(5) 0.039(2) Uani 0.50 8 f d PDU B 1
H24A H 0.0103 -0.0642 0.1935 0.047 Uiso 0.50 8 f calc PR B 1
C25A C 0.0789(8) 0.0544(14) 0.2393(5) 0.0329(17) Uani 0.50 8 f d PDU B 1
C26A C 0.1128(5) 0.0103(8) 0.3067(4) 0.0341(15) Uani 0.50 8 f d PDU B 1
O26A O 0.1028(4) -0.0748(7) 0.3350(4) 0.0442(14) Uani 0.50 8 f d PDU B 1
C1A C 0.1535(2) 0.3356(4) 0.4834(3) 0.0315(11) Uani 0.50 8 f d PDU B 1
C2A C 0.1778(3) 0.2730(6) 0.4464(3) 0.0315(12) Uani 0.50 8 f d PDU B 1
H2AA H 0.1937 0.3158 0.4202 0.038 Uiso 0.50 8 f calc PR B 1
C3A C 0.1791(5) 0.1475(6) 0.4473(4) 0.0294(14) Uani 0.50 8 f d PDU B 1
C4A C 0.1563(5) 0.0832(7) 0.4857(6) 0.0263(13) Uani 0.50 8 f d PDU B 1
H4AA H 0.1563 -0.0024 0.4849 0.032 Uiso 0.50 8 f calc PR B 1
C5A C 0.1331(10) 0.1440(9) 0.5256(10) 0.031(2) Uani 0.50 8 f d PDU B 1
C6A C 0.1294(3) 0.2704(7) 0.5208(4) 0.0338(15) Uani 0.50 8 f d PDU B 1
H6AA H 0.1099 0.3129 0.5438 0.041 Uiso 0.50 8 f calc PR B 1
O27A O 0.15626(12) 0.46006(19) 0.48867(10) 0.0382(5) Uani 0.50 8 f d PDU B 1
Si1A Si 0.13431(5) 0.56942(9) 0.43402(5) 0.0323(2) Uani 0.50 8 f d PDU B 1
C28A C 0.19477(16) 0.6865(3) 0.46511(19) 0.0497(9) Uani 0.50 8 f d PDU B 1
H28A H 0.2339 0.6537 0.4674 0.075 Uiso 0.50 8 f calc PR B 1
H28B H 0.1993 0.7116 0.5085 0.075 Uiso 0.50 8 f calc PR B 1
H28C H 0.1831 0.7562 0.4359 0.075 Uiso 0.50 8 f calc PR B 1
C29A C 0.12724(16) 0.5178(4) 0.35312(16) 0.0521(9) Uani 0.50 8 f d PDU B 1
H29A H 0.1678 0.4938 0.3555 0.078 Uiso 0.50 8 f calc PR B 1
H29B H 0.1110 0.5834 0.3218 0.078 Uiso 0.50 8 f calc PR B 1
H29C H 0.0992 0.4487 0.3393 0.078 Uiso 0.50 8 f calc PR B 1
C30A C 0.05831(13) 0.6246(3) 0.43127(15) 0.0354(7) Uani 0.50 8 f d PDU B 1
C31A C 0.03851(16) 0.7377(3) 0.3888(2) 0.0527(9) Uani 0.50 8 f d PDU B 1
H31A H -0.0022 0.7634 0.3852 0.079 Uiso 0.50 8 f calc PR B 1
H31B H 0.0368 0.7197 0.3456 0.079 Uiso 0.50 8 f calc PR B 1
H31C H 0.0683 0.8025 0.4085 0.079 Uiso 0.50 8 f calc PR B 1
C32A C 0.00933(19) 0.5268(4) 0.4028(3) 0.0664(13) Uani 0.50 8 f d PDU B 1
H32A H -0.0296 0.5546 0.4035 0.100 Uiso 0.50 8 f calc PR B 1
H32B H 0.0227 0.4532 0.4288 0.100 Uiso 0.50 8 f calc PR B 1
H32C H 0.0035 0.5101 0.3581 0.100 Uiso 0.50 8 f calc PR B 1
C33A C 0.06488(18) 0.6589(4) 0.4991(2) 0.0603(11) Uani 0.50 8 f d PDU B 1
H33A H 0.0253 0.6886 0.4972 0.090 Uiso 0.50 8 f calc PR B 1
H33B H 0.0961 0.7221 0.5164 0.090 Uiso 0.50 8 f calc PR B 1
H33C H 0.0774 0.5880 0.5273 0.090 Uiso 0.50 8 f calc PR B 1
C17B C 0.2092(2) 0.1336(4) 0.4143(3) 0.0393(12) Uani 0.50 8 f d PDU B 2
H17C H 0.2454 0.1842 0.4203 0.047 Uiso 0.50 8 f calc PR B 2
H17D H 0.2239 0.0513 0.4299 0.047 Uiso 0.50 8 f calc PR B 2
N18B N 0.1678(3) 0.1296(4) 0.3460(3) 0.0339(12) Uani 0.50 8 f d PDU B 2
O19B O 0.1938(2) 0.3110(3) 0.3138(3) 0.0552(12) Uani 0.50 8 f d PDU B 2
C19B C 0.1631(4) 0.2210(5) 0.3017(3) 0.0403(15) Uani 0.50 8 f d PDU B 2
C20B C 0.1117(5) 0.1851(7) 0.2399(4) 0.0380(18) Uani 0.50 8 f d PDU B 2
C21B C 0.0851(5) 0.2405(9) 0.1803(5) 0.048(2) Uani 0.50 8 f d PDU B 2
H21B H 0.1014 0.3138 0.1721 0.057 Uiso 0.50 8 f calc PR B 2
C22B C 0.0338(5) 0.1868(10) 0.1323(5) 0.046(2) Uani 0.50 8 f d PDU B 2
H22B H 0.0149 0.2247 0.0912 0.056 Uiso 0.50 8 f calc PR B 2
C23B C 0.0100(6) 0.0799(12) 0.1432(4) 0.043(2) Uani 0.50 8 f d PDU B 2
H23B H -0.0260 0.0468 0.1104 0.052 Uiso 0.50 8 f calc PR B 2
C24B C 0.0390(6) 0.0199(12) 0.2027(5) 0.041(2) Uani 0.50 8 f d PDU B 2
H24B H 0.0239 -0.0552 0.2104 0.049 Uiso 0.50 8 f calc PR B 2
C25B C 0.0896(8) 0.0728(14) 0.2494(5) 0.0354(19) Uani 0.50 8 f d PDU B 2
C26B C 0.1249(4) 0.0387(7) 0.3184(4) 0.0299(14) Uani 0.50 8 f d PDU B 2
O26B O 0.1182(4) -0.0489(7) 0.3460(5) 0.0476(14) Uani 0.50 8 f d PDU B 2
C1B C 0.1297(2) 0.3524(4) 0.4843(3) 0.0333(11) Uani 0.50 8 f d PDU B 2
C2B C 0.1627(3) 0.3071(5) 0.4508(3) 0.0320(12) Uani 0.50 8 f d PDU B 2
H2BA H 0.1765 0.3600 0.4264 0.038 Uiso 0.50 8 f calc PR B 2
C3B C 0.1758(5) 0.1851(6) 0.4527(4) 0.0319(15) Uani 0.50 8 f d PDU B 2
C4B C 0.1564(7) 0.1122(7) 0.4904(7) 0.041(2) Uani 0.50 8 f d PDU B 2
H4BA H 0.1667 0.0290 0.4941 0.049 Uiso 0.50 8 f calc PR B 2
C5B C 0.1228(10) 0.1566(8) 0.5226(9) 0.030(2) Uani 0.50 8 f d PDU B 2
C6B C 0.1114(3) 0.2782(6) 0.5225(4) 0.0288(12) Uani 0.50 8 f d PDU B 2
H6BA H 0.0915 0.3104 0.5480 0.035 Uiso 0.50 8 f calc PR B 2
O27B O 0.11470(13) 0.4725(2) 0.48293(11) 0.0433(6) Uani 0.50 8 f d PDU B 2
Si1B Si 0.10198(6) 0.58257(9) 0.42892(5) 0.0381(3) Uani 0.50 8 f d PDU B 2
C28B C 0.17230(16) 0.6156(4) 0.4153(2) 0.0619(11) Uani 0.50 8 f d PDU B 2
H28D H 0.2084 0.6115 0.4566 0.093 Uiso 0.50 8 f calc PR B 2
H28E H 0.1692 0.6966 0.3969 0.093 Uiso 0.50 8 f calc PR B 2
H28F H 0.1765 0.5563 0.3852 0.093 Uiso 0.50 8 f calc PR B 2
C29B C 0.0848(2) 0.7138(3) 0.4697(2) 0.0639(11) Uani 0.50 8 f d PDU B 2
H29D H 0.1220 0.7371 0.5073 0.096 Uiso 0.50 8 f calc PR B 2
H29E H 0.0523 0.6922 0.4841 0.096 Uiso 0.50 8 f calc PR B 2
H29F H 0.0709 0.7815 0.4393 0.096 Uiso 0.50 8 f calc PR B 2
C30B C 0.03499(14) 0.5446(3) 0.35102(16) 0.0424(8) Uani 0.50 8 f d PDU B 2
C31B C 0.04704(16) 0.4358(3) 0.31665(18) 0.0565(10) Uani 0.50 8 f d PDU B 2
H31D H 0.0116 0.4228 0.2755 0.085 Uiso 0.50 8 f calc PR B 2
H31E H 0.0534 0.3642 0.3441 0.085 Uiso 0.50 8 f calc PR B 2
H31F H 0.0839 0.4503 0.3083 0.085 Uiso 0.50 8 f calc PR B 2
C32B C -0.0216(2) 0.5192(4) 0.3652(3) 0.0647(12) Uani 0.50 8 f d PDU B 2
H32D H -0.0560 0.4953 0.3251 0.097 Uiso 0.50 8 f calc PR B 2
H32E H -0.0327 0.5920 0.3826 0.097 Uiso 0.50 8 f calc PR B 2
H32F H -0.0123 0.4540 0.3970 0.097 Uiso 0.50 8 f calc PR B 2
C33B C 0.02159(19) 0.6556(4) 0.3066(2) 0.0681(12) Uani 0.50 8 f d PDU B 2
H33D H -0.0124 0.6376 0.2651 0.102 Uiso 0.50 8 f calc PR B 2
H33E H 0.0584 0.6763 0.2993 0.102 Uiso 0.50 8 f calc PR B 2
H33F H 0.0103 0.7238 0.3272 0.102 Uiso 0.50 8 f calc PR B 2

loop_
_atom_site_aniso_label
_atom_site_aniso_U_11
_atom_site_aniso_U_22
_atom_site_aniso_U_33
_atom_site_aniso_U_23
_atom_site_aniso_U_13
_atom_site_aniso_U_12
C7 0.0324(8) 0.0386(9) 0.0417(9) -0.0009(7) 0.0093(7) -0.0042(6)
N8 0.0336(7) 0.0317(7) 0.0421(8) 0.0029(6) 0.0135(6) 0.0013(5)
O9 0.0380(6) 0.0361(7) 0.0576(8) -0.0025(5) 0.0104(5) 0.0072(5)
C9 0.0328(8) 0.0313(9) 0.0452(10) 0.0008(7) 0.0132(7) -0.0059(6)
C10 0.0320(8) 0.0291(8) 0.0466(10) 0.0040(7) 0.0116(7) -0.0047(6)
C11 0.0423(9) 0.0372(9) 0.0517(11) -0.0001(8) 0.0111(8) -0.0085(7)
C12 0.0485(10) 0.0471(11) 0.0464(11) 0.0045(8) 0.0006(8) -0.0158(8)
C13 0.0383(9) 0.0433(11) 0.0643(13) 0.0129(9) -0.0017(9) -0.0052(8)
C14 0.0377(9) 0.0364(10) 0.0658(13) 0.0108(9) 0.0094(8) 0.0014(7)
C15 0.0348(8) 0.0290(8) 0.0497(10) 0.0055(7) 0.0134(7) -0.0041(6)
O16 0.0608(8) 0.0427(7) 0.0619(8) -0.0003(6) 0.0257(7) 0.0120(6)
C16 0.0366(9) 0.0314(9) 0.0515(10) 0.0053(8) 0.0184(8) 0.0006(6)
C17A 0.027(2) 0.038(3) 0.038(2) -0.005(2) 0.0095(17) 0.000(2)
N18A 0.025(2) 0.025(3) 0.0323(19) -0.0085(17) 0.0091(17) -0.003(2)
O19A 0.0381(18) 0.039(2) 0.0518(19) -0.009(2) 0.0140(13) -0.0160(19)
C19A 0.028(2) 0.031(3) 0.044(3) -0.007(2) 0.0165(19) -0.006(2)
C20A 0.023(2) 0.028(3) 0.036(2) -0.010(2) 0.0067(18) 0.000(2)
C21A 0.046(3) 0.040(4) 0.051(3) 0.001(3) 0.021(2) 0.008(3)
C22A 0.042(3) 0.058(4) 0.040(3) -0.008(3) 0.015(2) 0.020(2)
C23A 0.041(3) 0.054(4) 0.038(4) -0.022(3) 0.017(3) 0.004(2)
C24A 0.025(3) 0.041(3) 0.043(4) -0.022(3) 0.007(3) -0.001(2)
C25A 0.024(6) 0.033(4) 0.040(4) -0.002(3) 0.011(3) 0.000(2)
C26A 0.024(3) 0.029(4) 0.050(3) -0.013(3) 0.016(2) -0.007(2)
O26A 0.043(4) 0.035(3) 0.059(3) 0.008(2) 0.025(3) -0.0044(18)
C1A 0.033(3) 0.023(2) 0.034(2) -0.0013(17) 0.009(3) 0.0019(18)
C2A 0.030(3) 0.029(3) 0.034(2) -0.004(2) 0.0116(18) 0.004(2)
C3A 0.019(2) 0.025(3) 0.037(2) -0.001(3) 0.0044(16) 0.008(3)
C4A 0.022(2) 0.017(3) 0.037(3) 0.004(3) 0.0091(18) 0.008(2)
C5A 0.013(5) 0.030(3) 0.037(3) 0.007(2) -0.002(3) 0.008(2)
C6A 0.026(4) 0.042(2) 0.032(2) -0.0046(17) 0.010(3) 0.013(2)
O27A 0.0500(14) 0.0256(12) 0.0328(12) 0.0006(9) 0.0103(11) 0.0042(11)
Si1A 0.0307(6) 0.0309(5) 0.0336(5) 0.0031(4) 0.0114(5) 0.0034(5)
C28A 0.0425(19) 0.047(2) 0.054(2) 0.0071(18) 0.0145(17) -0.0072(15)
C29A 0.052(2) 0.063(2) 0.0405(19) 0.0056(17) 0.0174(17) 0.0187(17)
C30A 0.0292(16) 0.0386(18) 0.0426(18) 0.0021(14) 0.0189(14) 0.0054(13)
C31A 0.044(2) 0.049(2) 0.063(2) 0.0130(18) 0.0203(18) 0.0152(16)
C32A 0.036(2) 0.056(3) 0.095(4) 0.002(3) 0.014(2) -0.009(2)
C33A 0.052(2) 0.079(3) 0.056(2) 0.004(2) 0.027(2) 0.021(2)
C17B 0.026(2) 0.044(3) 0.039(2) -0.003(2) 0.0046(17) 0.002(2)
N18B 0.0278(19) 0.029(3) 0.043(2) -0.0093(19) 0.0118(17) -0.008(2)
O19B 0.059(2) 0.044(2) 0.063(2) -0.004(2) 0.0240(16) -0.020(2)
C19B 0.039(3) 0.037(3) 0.042(3) -0.001(2) 0.013(2) -0.005(3)
C20B 0.040(3) 0.032(4) 0.045(3) -0.001(3) 0.021(2) -0.001(3)
C21B 0.049(3) 0.043(4) 0.051(3) 0.005(3) 0.021(2) 0.009(3)
C22B 0.046(3) 0.052(4) 0.041(4) 0.004(3) 0.018(2) 0.020(3)
C23B 0.034(2) 0.057(4) 0.037(4) -0.019(3) 0.013(3) 0.006(2)
C24B 0.044(5) 0.044(4) 0.037(4) -0.012(3) 0.019(3) -0.005(3)
C25B 0.014(4) 0.041(5) 0.047(4) -0.006(3) 0.008(2) -0.001(2)
C26B 0.019(4) 0.030(4) 0.039(3) 0.000(3) 0.011(2) -0.001(2)
O26B 0.044(4) 0.038(3) 0.066(4) 0.007(3) 0.027(3) -0.0022(19)
C1B 0.035(3) 0.032(2) 0.027(2) 0.0022(15) 0.007(2) 0.0063(19)
C2B 0.035(3) 0.027(3) 0.032(3) 0.001(2) 0.011(2) 0.002(2)
C3B 0.023(2) 0.027(4) 0.041(3) 0.006(3) 0.0079(17) 0.008(3)
C4B 0.043(3) 0.014(3) 0.057(4) 0.002(3) 0.012(3) 0.008(3)
C5B 0.016(6) 0.032(3) 0.033(3) 0.003(3) 0.001(4) 0.003(3)
C6B 0.024(4) 0.028(2) 0.032(2) -0.0009(15) 0.009(2) 0.008(2)
O27B 0.0557(16) 0.0331(13) 0.0397(13) 0.0090(10) 0.0177(12) 0.0110(11)
Si1B 0.0392(7) 0.0301(5) 0.0386(6) 0.0038(4) 0.0092(5) 0.0025(5)
C28B 0.040(2) 0.057(2) 0.085(3) 0.012(2) 0.020(2) -0.0153(17)
C29B 0.091(3) 0.037(2) 0.055(3) -0.0007(19) 0.020(2) 0.013(2)
C30B 0.0387(17) 0.0334(18) 0.0455(19) 0.0040(14) 0.0072(14) 0.0013(13)
C31B 0.048(2) 0.057(2) 0.046(2) -0.0091(17) -0.0002(16) 0.0069(17)
C32B 0.039(2) 0.053(3) 0.096(4) 0.006(3) 0.022(2) -0.003(2)
C33B 0.064(2) 0.054(2) 0.058(3) 0.021(2) -0.004(2) -0.0029(19)

loop_
_atom_type_symbol
_atom_type_description
_atom_type_scat_dispersion_real
_atom_type_scat_dispersion_imag
_atom_type_scat_source
C C 0.0033 0.0016 'International Tables Vol C Tables 4.2.6.8 and 6.1.1.4'
H H 0.0000 0.0000 'International Tables Vol C Tables 4.2.6.8 and 6.1.1.4'
N N 0.0061 0.0033 'International Tables Vol C Tables 4.2.6.8 and 6.1.1.4'
O O 0.0106 0.0060 'International Tables Vol C Tables 4.2.6.8 and 6.1.1.4'
Si Si 0.0817 0.0704 'International Tables Vol C Tables 4.2.6.8 and 6.1.1.4'

loop_
_geom_angle_atom_site_label_1
_geom_angle_atom_site_label_2
_geom_angle_atom_site_label_3
_geom_angle
_geom_angle_site_symmetry_1
_geom_angle_site_symmetry_3
_geom_angle_publ_flag
N8 C7 C5B 115.7(9) . . ?
N8 C7 C5A 109.9(9) . . ?
C9 N8 C16 112.00(14) . . ?
C9 N8 C7 124.03(13) . . ?
C16 N8 C7 123.93(14) . . ?
O9 C9 N8 124.62(15) . . ?
O9 C9 C10 129.36(16) . . ?
N8 C9 C10 106.02(13) . . ?
C11 C10 C15 121.71(15) . . ?
C11 C10 C9 130.27(15) . . ?
C15 C10 C9 107.99(15) . . ?
C10 C11 C12 117.04(18) . . ?
C13 C12 C11 121.17(18) . . ?
C14 C13 C12 121.41(16) . . ?
C15 C14 C13 117.54(18) . . ?
C14 C15 C10 121.13(17) . . ?
C14 C15 C16 130.64(16) . . ?
C10 C15 C16 108.22(14) . . ?
O16 C16 N8 124.05(16) . . ?
O16 C16 C15 130.21(15) . . ?
N8 C16 C15 105.74(14) . . ?
N18A C17A C3A 112.7(5) . . ?
C26A N18A C19A 112.3(5) . . ?
C26A N18A C17A 123.6(5) . . ?
C19A N18A C17A 123.9(5) . . ?
O19A C19A N18A 124.8(6) . . ?
O19A C19A C20A 129.4(6) . . ?
N18A C19A C20A 105.8(5) . . ?
C21A C20A C25A 121.2(7) . . ?
C21A C20A C19A 130.4(8) . . ?
C25A C20A C19A 108.3(6) . . ?
C20A C21A C22A 117.7(9) . . ?
C23A C22A C21A 121.1(9) . . ?
C22A C23A C24A 120.9(9) . . ?
C25A C24A C23A 118.0(9) . . ?
C24A C25A C20A 120.8(8) . . ?
C24A C25A C26A 131.1(7) . . ?
C20A C25A C26A 107.6(6) . . ?
O26A C26A N18A 123.4(6) . . ?
O26A C26A C25A 130.7(6) . . ?
N18A C26A C25A 105.9(6) . . ?
C2A C1A O27A 122.5(5) . . ?
C2A C1A C6A 118.6(5) . . ?
O27A C1A C6A 118.8(5) . . ?
C1A C2A C3A 120.5(6) . . ?
C4A C3A C2A 120.6(6) . . ?
C4A C3A C17A 121.6(6) . . ?
C2A C3A C17A 117.8(6) . . ?
C3A C4A C5A 120.4(6) . . ?
C4A C5A C6A 117.3(5) . . ?
C4A C5A C7 120.7(8) . . ?
C6A C5A C7 121.6(7) . . ?
C1A C6A C5A 122.3(5) . . ?
C1A O27A Si1A 132.6(3) . . ?
O27A Si1A C28A 105.62(16) . . ?
O27A Si1A C29A 112.48(16) . . ?
C28A Si1A C29A 109.72(18) . . ?
O27A Si1A C30A 105.77(14) . . ?
C28A Si1A C30A 111.76(16) . . ?
C29A Si1A C30A 111.33(15) . . ?
C33A C30A C32A 110.5(3) . . ?
C33A C30A C31A 107.7(3) . . ?
C32A C30A C31A 109.2(3) . . ?
C33A C30A Si1A 109.9(2) . . ?
C32A C30A Si1A 109.8(3) . . ?
C31A C30A Si1A 109.6(2) . . ?
N18B C17B C3B 109.4(6) . . ?
C26B N18B C19B 112.0(5) . . ?
C26B N18B C17B 123.8(5) . . ?
C19B N18B C17B 124.1(5) . . ?
O19B C19B N18B 125.1(6) . . ?
O19B C19B C20B 128.9(6) . . ?
N18B C19B C20B 105.9(5) . . ?
C21B C20B C25B 119.7(7) . . ?
C21B C20B C19B 132.3(7) . . ?
C25B C20B C19B 108.1(6) . . ?
C20B C21B C22B 118.6(9) . . ?
C23B C22B C21B 121.4(9) . . ?
C22B C23B C24B 120.1(9) . . ?
C25B C24B C23B 118.1(8) . . ?
C24B C25B C20B 121.9(8) . . ?
C24B C25B C26B 130.2(8) . . ?
C20B C25B C26B 107.3(6) . . ?
O26B C26B N18B 125.6(6) . . ?
O26B C26B C25B 127.7(6) . . ?
N18B C26B C25B 106.7(5) . . ?
O27B C1B C6B 116.5(4) . . ?
O27B C1B C2B 122.6(5) . . ?
C6B C1B C2B 120.9(5) . . ?
C1B C2B C3B 120.6(5) . . ?
C4B C3B C2B 117.7(6) . . ?
C4B C3B C17B 121.1(6) . . ?
C2B C3B C17B 121.2(6) . . ?
C5B C4B C3B 121.8(7) . . ?
C4B C5B C6B 120.5(6) . . ?
C4B C5B C7 119.4(7) . . ?
C6B C5B C7 119.4(7) . . ?
C5B C6B C1B 118.3(5) . . ?
C1B O27B Si1B 134.0(3) . . ?
O27B Si1B C28B 110.95(18) . . ?
O27B Si1B C29B 102.93(17) . . ?
C28B Si1B C29B 108.7(2) . . ?
O27B Si1B C30B 110.78(15) . . ?
C28B Si1B C30B 111.60(19) . . ?
C29B Si1B C30B 111.50(18) . . ?
C31B C30B C32B 108.8(3) . . ?
C31B C30B C33B 109.6(3) . . ?
C32B C30B C33B 108.5(3) . . ?
C31B C30B Si1B 113.0(2) . . ?
C32B C30B Si1B 109.2(3) . . ?
C33B C30B Si1B 107.7(2) . . ?

loop_
_geom_bond_atom_site_label_1
_geom_bond_atom_site_label_2
_geom_bond_distance
_geom_bond_site_symmetry_2
_geom_bond_publ_flag
C7 N8 1.460(2) . ?
C7 C5B 1.504(5) . ?
C7 C5A 1.520(5) . ?
N8 C9 1.389(2) . ?
N8 C16 1.399(2) . ?
O9 C9 1.2143(18) . ?
C9 C10 1.485(2) . ?
C10 C11 1.376(2) . ?
C10 C15 1.390(2) . ?
C11 C12 1.393(3) . ?
C12 C13 1.384(3) . ?
C13 C14 1.381(3) . ?
C14 C15 1.378(2) . ?
C15 C16 1.483(2) . ?
O16 C16 1.212(2) . ?
C17A N18A 1.458(6) . ?
C17A C3A 1.516(6) . ?
N18A C26A 1.396(6) . ?
N18A C19A 1.399(7) . ?
O19A C19A 1.222(6) . ?
C19A C20A 1.478(7) . ?
C20A C21A 1.372(9) . ?
C20A C25A 1.405(8) . ?
C21A C22A 1.388(9) . ?
C22A C23A 1.380(9) . ?
C23A C24A 1.396(9) . ?
C24A C25A 1.364(8) . ?
C25A C26A 1.486(8) . ?
C26A O26A 1.216(8) . ?
C1A C2A 1.380(6) . ?
C1A O27A 1.385(5) . ?
C1A C6A 1.398(7) . ?
C2A C3A 1.393(6) . ?
C3A C4A 1.391(8) . ?
C4A C5A 1.404(9) . ?
C5A C6A 1.406(8) . ?
O27A Si1A 1.657(2) . ?
Si1A C28A 1.852(4) . ?
Si1A C29A 1.855(3) . ?
Si1A C30A 1.884(3) . ?
C30A C33A 1.523(5) . ?
C30A C32A 1.530(5) . ?
C30A C31A 1.533(4) . ?
C17B N18B 1.457(7) . ?
C17B C3B 1.504(7) . ?
N18B C26B 1.389(5) . ?
N18B C19B 1.396(7) . ?
O19B C19B 1.201(7) . ?
C19B C20B 1.490(8) . ?
C20B C21B 1.377(8) . ?
C20B C25B 1.402(9) . ?
C21B C22B 1.397(9) . ?
C22B C23B 1.378(9) . ?
C23B C24B 1.406(9) . ?
C24B C25B 1.370(8) . ?
C25B C26B 1.487(8) . ?
C26B O26B 1.201(8) . ?
C1B O27B 1.376(5) . ?
C1B C6B 1.384(7) . ?
C1B C2B 1.384(6) . ?
C2B C3B 1.385(6) . ?
C3B C4B 1.381(9) . ?
C4B C5B 1.370(9) . ?
C5B C6B 1.376(8) . ?
O27B Si1B 1.664(2) . ?
Si1B C28B 1.853(4) . ?
Si1B C29B 1.855(4) . ?
Si1B C30B 1.881(3) . ?
C30B C31B 1.524(5) . ?
C30B C32B 1.528(5) . ?
C30B C33B 1.538(5) . ?
